data_1568487
loop_
_publ_author_name
'Li, Kuan'
'Zhen, Shuo'
'Wang, Wang'
'Du, Juan'
'Yu, Songcheng'
'Wu, Yongjun'
'Guo, Hongchao'

_publ_section_title
;
 Fungicide-inspired precursors of &#x3c0;-allylpalladium intermediates for
 palladium-catalyzed decarboxylative cycloadditions.
;
_journal_issue 11
_journal_name_full 'Chemical science'
_journal_page_first 3024
_journal_page_last 3029
_journal_paper_doi 10.1039/d3sc00112a
_journal_volume 14
_journal_year 2023
_chemical_absolute_configuration ad
_chemical_formula_moiety 'C31 H25 Cl N4 O3 S'
_chemical_formula_sum 'C31 H25 Cl N4 O3 S'
_chemical_formula_weight 569.06
_space_group_crystal_system monoclinic
_space_group_IT_number 4
_space_group_name_Hall 'P 2yb'
_space_group_name_H-M_alt 'P 1 21 1'
_atom_sites_solution_hydrogens geom
_audit_creation_date 2022-09-17
_audit_creation_method
;
Olex2 1.2
(compiled 2018.05.29 svn.r3508 for OlexSys, GUI svn.r5506)
;
_audit_update_record
;
2022-09-20 deposited with the CCDC.	2023-02-21 downloaded from the CCDC.
;
_cell_angle_alpha 90
_cell_angle_beta 97.984(3)
_cell_angle_gamma 90
_cell_formula_units_Z 4
_cell_length_a 11.6897(6)
_cell_length_b 8.7462(4)
_cell_length_c 27.9426(14)
_cell_measurement_reflns_used 9917
_cell_measurement_temperature 297(2)
_cell_measurement_theta_max 67.87
_cell_measurement_theta_min 3.19
_cell_volume 2829.2(2)
_computing_cell_refinement 'SAINT V8.40B (?, 2016)'
_computing_data_reduction 'SAINT V8.40B (?, 2016)'
_computing_molecular_graphics 'Olex2 (Dolomanov et al., 2009)'
_computing_publication_material 'Olex2 (Dolomanov et al., 2009)'
_computing_structure_refinement 'XL (Sheldrick, 2008)'
_computing_structure_solution 'SHELXT 2018/2 (Sheldrick, 2018)'
_diffrn_ambient_temperature 297.0
_diffrn_measured_fraction_theta_full 0.988
_diffrn_measured_fraction_theta_max 0.984
_diffrn_measurement_device_type 'Bruker APEX-II CCD'
_diffrn_measurement_method '\f and \w scans'
_diffrn_radiation_type CuK\a
_diffrn_radiation_wavelength 1.54178
_diffrn_reflns_av_R_equivalents 0.0686
_diffrn_reflns_av_unetI/netI 0.0480
_diffrn_reflns_Laue_measured_fraction_full 0.988
_diffrn_reflns_Laue_measured_fraction_max 0.984
_diffrn_reflns_limit_h_max 13
_diffrn_reflns_limit_h_min -13
_diffrn_reflns_limit_k_max 9
_diffrn_reflns_limit_k_min -10
_diffrn_reflns_limit_l_max 33
_diffrn_reflns_limit_l_min -33
_diffrn_reflns_number 71648
_diffrn_reflns_point_group_measured_fraction_full 0.954
_diffrn_reflns_point_group_measured_fraction_max 0.945
_diffrn_reflns_theta_full 67.679
_diffrn_reflns_theta_max 68.397
_diffrn_reflns_theta_min 3.194
_diffrn_standards_number 0
_exptl_absorpt_coefficient_mu 2.208
_exptl_absorpt_correction_T_max 0.7362
_exptl_absorpt_correction_T_min 0.5944
_exptl_absorpt_correction_type multi-scan
_exptl_absorpt_process_details
'SADABS-2016/2 (Bruker,2016/2) was used for absorption correction. wR2(int) was 0.1729 before and 0.0911 after correction. The Ratio of minimum to maximum transmission is 0.8074. The \l/2 correction factor is Not present.'
_exptl_crystal_colour 'clear light colourless'
_exptl_crystal_colour_lustre clear
_exptl_crystal_colour_modifier light
_exptl_crystal_colour_primary colourless
_exptl_crystal_density_diffrn 1.336
_exptl_crystal_description block
_exptl_crystal_F_000 1184
_exptl_crystal_size_max 0.19
_exptl_crystal_size_mid 0.12
_exptl_crystal_size_min 0.1
_refine_diff_density_max 0.273
_refine_diff_density_min -0.312
_refine_diff_density_rms 0.057
_refine_ls_abs_structure_details
;
 Flack x determined using 2954 quotients [(I+)-(I-)]/[(I+)+(I-)]
 (Parsons, Flack and Wagner, Acta Cryst. B69 (2013) 249-259).
;
_refine_ls_abs_structure_Flack 0.077(7)
_refine_ls_extinction_method none
_refine_ls_goodness_of_fit_ref 1.096
_refine_ls_hydrogen_treatment constr
_refine_ls_matrix_type full
_refine_ls_number_parameters 723
_refine_ls_number_reflns 9846
_refine_ls_number_restraints 1
_refine_ls_restrained_S_all 1.096
_refine_ls_R_factor_all 0.0606
_refine_ls_R_factor_gt 0.0455
_refine_ls_shift/su_max 0.000
_refine_ls_shift/su_mean 0.000
_refine_ls_structure_factor_coef Fsqd
_refine_ls_weighting_details 'w=1/[\s^2^(Fo^2^)+(0.0565P)^2^+0.3625P] where P=(Fo^2^+2Fc^2^)/3'
_refine_ls_weighting_scheme calc
_refine_ls_wR_factor_gt 0.1071
_refine_ls_wR_factor_ref 0.1176
_reflns_Friedel_coverage 0.792
_reflns_Friedel_fraction_full 0.915
_reflns_Friedel_fraction_max 0.899
_reflns_number_gt 7866
_reflns_number_total 9846
_reflns_threshold_expression 'I > 2\s(I)'
_cod_data_source_file d3sc00112a2.cif
_cod_data_source_block lk_5_dcl_0m_a
_cod_depositor_comments 'Adding full bibliography for 1568487--1568489.cif.'
_cod_database_code 1568487
_shelx_shelxl_version_number 2018/3
_shelx_space_group_comment
;
The symmetry employed for this shelxl refinement is uniquely defined
by the following loop, which should always be used as a source of
symmetry information in preference to the above space-group names.
They are only intended as comments.
;
_shelx_estimated_absorpt_t_max 0.809
_shelx_estimated_absorpt_t_min 0.679
_olex2_refinement_description
;
1. Fixed Uiso
 At 1.2 times of:
  All C(H) groups, All C(H,H) groups
 At 1.5 times of:
  All C(H,H,H) groups
2.a Ternary CH refined with riding coordinates:
 C00N(H00N), C00X(H00X)
2.b Secondary CH2 refined with riding coordinates:
 C010(H01A,H01B), C01D(H01F,H01H)
2.c Aromatic/amide H refined with riding coordinates:
 C00O(H00O), C00V(H00V), C00Y(H00Y), C00Z(H00Z), C011(H011), C012(H012),
 C013(H013), C014(H014), C015(H015), C018(H018), C019(H019), C01A(H01D),
 C01B(H01C), C01C(H01E), C01G(H01G), C01H(H01J), C01I(H01I), C01J(H01K),
 C01K(H01Q), C01L(H01L), C01M(H01M), C01N(H01N), C01O(H01O), C01P(H01P),
 C01R(H01R), C01T(H01T), C01U(H01U), C01V(H01V), C01W(H01W), C01X(H01X),
 C01Y(H01Y), C01Z(H01Z), C020(H020), C021(H021), C022(H022), C023(H023),
 C025(H025), C027(H027)
2.d Idealised Me refined as rotating group:
 C024(H02A,H02B,H02C), C028(H02D,H02E,H02F)
;
_olex2_submission_special_instructions 'No special instructions were received'

loop_
_space_group_symop_operation_xyz
'x, y, z'
'-x, y+1/2, -z'

loop_
_atom_site_label
_atom_site_type_symbol
_atom_site_fract_x
_atom_site_fract_y
_atom_site_fract_z
_atom_site_U_iso_or_equiv
_atom_site_adp_type
_atom_site_occupancy
_atom_site_site_symmetry_order
_atom_site_calc_flag
_atom_site_refinement_flags_posn
_atom_site_refinement_flags_adp
_atom_site_refinement_flags_occupancy
_atom_site_disorder_assembly
_atom_site_disorder_group
S01 S 0.18145(11) 0.61202(15) 0.48040(4) 0.0680(3) Uani 1 1 d . . . . .
S02 S 0.49871(11) 0.68339(13) 0.81750(4) 0.0651(3) Uani 1 1 d . . . . .
Cl03 Cl 0.03883(12) 0.2012(2) 1.03367(6) 0.0959(5) Uani 1 1 d . . . . .
Cl04 Cl -0.14759(13) 0.8052(2) 0.77385(6) 0.1022(5) Uani 1 1 d . . . . .
N005 N 0.1918(3) 0.7732(3) 0.63587(11) 0.0444(7) Uani 1 1 d . . . . .
O006 O 0.2989(3) 0.9790(3) 0.66380(12) 0.0652(8) Uani 1 1 d . . . . .
O007 O 0.5670(3) 0.2600(4) 0.99043(11) 0.0747(10) Uani 1 1 d . . . . .
N008 N 0.3774(3) 0.5318(4) 0.87075(12) 0.0536(8) Uani 1 1 d . . . . .
N009 N 0.4332(3) 0.3231(4) 0.92688(11) 0.0501(8) Uani 1 1 d . . . . .
N00A N 0.1397(3) 0.7380(4) 0.51970(12) 0.0547(9) Uani 1 1 d . . . . .
N00B N 0.4648(3) 0.6426(4) 0.87245(12) 0.0572(9) Uani 1 1 d . . . . .
O00C O 0.0813(3) 0.5225(5) 0.46404(12) 0.0888(11) Uani 1 1 d . . . . .
N00D N 0.0997(3) 0.6677(4) 0.55891(11) 0.0491(8) Uani 1 1 d . . . . .
O00E O 0.3947(3) 0.7368(4) 0.79019(12) 0.0814(10) Uani 1 1 d . . . . .
O00F O 0.2363(3) 0.7020(5) 0.44757(11) 0.0871(11) Uani 1 1 d . . . . .
C00G C 0.2821(3) 0.8711(4) 0.63590(14) 0.0467(9) Uani 1 1 d . . . . .
O00H O 0.5973(3) 0.7795(4) 0.82662(14) 0.0943(12) Uani 1 1 d . . . . .
C00I C 0.3626(3) 0.8450(4) 0.59882(14) 0.0456(9) Uani 1 1 d . . . . .
N00J N 0.1762(3) 0.5020(5) 0.85353(15) 0.0706(11) Uani 1 1 d . . . . .
C00K C 0.1130(3) 0.7942(4) 0.67084(14) 0.0446(9) Uani 1 1 d . . . . .
C00L C 0.3048(4) 0.2820(5) 0.85023(14) 0.0508(10) Uani 1 1 d . . . . .
C00M C 0.3390(4) 0.2927(5) 0.95409(13) 0.0506(9) Uani 1 1 d . . . . .
C00N C 0.1751(3) 0.6377(4) 0.60404(12) 0.0432(8) Uani 1 1 d . . . . .
H00N H 0.250785 0.606085 0.596184 0.052 Uiso 1 1 calc R . . . .
C00O C 0.3259(4) 0.8644(5) 0.55199(15) 0.0518(10) Uani 1 1 d . . . . .
H00O H 0.381862 0.865447 0.531362 0.062 Uiso 1 1 calc R . . . .
C00P C 0.1237(4) 0.5057(4) 0.62819(14) 0.0476(9) Uani 1 1 d . . . . .
C00Q C 0.7292(4) 0.2590(5) 0.91383(14) 0.0571(11) Uani 1 1 d . . . . .
N00R N -0.0676(3) 0.5593(5) 0.58277(15) 0.0655(10) Uani 1 1 d . . . . .
C00S C 0.5442(4) 0.3116(5) 0.94973(14) 0.0545(10) Uani 1 1 d . . . . .
C00T C 0.4806(3) 0.7933(5) 0.61767(14) 0.0457(8) Uani 1 1 d . . . . .
C00U C 0.0058(4) 0.4788(5) 0.61852(16) 0.0559(10) Uani 1 1 d . . . . .
C00V C 0.0091(4) 0.8681(5) 0.65767(16) 0.0537(10) Uani 1 1 d . . . . .
H00V H -0.007295 0.913601 0.627410 0.064 Uiso 1 1 calc R . . . .
C00W C 0.6396(4) 0.3706(5) 0.92368(14) 0.0540(10) Uani 1 1 d . . . . .
C00X C 0.4047(4) 0.3706(4) 0.87591(13) 0.0476(9) Uani 1 1 d . . . . .
H00X H 0.472221 0.350490 0.859623 0.057 Uiso 1 1 calc R . . . .
C00Y C 0.1386(4) 0.7309(5) 0.71608(14) 0.0538(10) Uani 1 1 d . . . . .
H00Y H 0.210130 0.685124 0.725121 0.065 Uiso 1 1 calc R . . . .
C00Z C -0.0708(4) 0.8738(6) 0.69010(18) 0.0617(11) Uani 1 1 d . . . . .
H00Z H -0.141034 0.923621 0.681757 0.074 Uiso 1 1 calc R . . . .
C010 C 0.2024(4) 0.8850(5) 0.52924(16) 0.0585(11) Uani 1 1 d . . . . .
H01A H 0.162350 0.946917 0.550441 0.070 Uiso 1 1 calc R . . . .
H01B H 0.201142 0.939899 0.499010 0.070 Uiso 1 1 calc R . . . .
C011 C 0.2657(4) 0.5841(6) 0.86630(16) 0.0661(12) Uani 1 1 d . . . . .
H011 H 0.254380 0.686651 0.873055 0.079 Uiso 1 1 calc R . . . .
C012 C -0.0430(4) 0.3626(6) 0.64365(19) 0.0692(13) Uani 1 1 d . . . . .
H012 H -0.122070 0.344247 0.637815 0.083 Uiso 1 1 calc R . . . .
C013 C 0.5018(4) 0.7108(6) 0.66003(15) 0.0597(11) Uani 1 1 d . . . . .
H013 H 0.443368 0.698987 0.679169 0.072 Uiso 1 1 calc R . . . .
C014 C 0.4780(5) 0.4404(6) 0.54893(17) 0.0658(12) Uani 1 1 d . . . . .
H014 H 0.556367 0.463214 0.551943 0.079 Uiso 1 1 calc R . . . .
C015 C 0.6458(4) 0.5172(5) 0.91171(15) 0.0593(11) Uani 1 1 d . . . . .
H015 H 0.712582 0.548432 0.899906 0.071 Uiso 1 1 calc R . . . .
C016 C 0.1966(4) 0.3498(5) 0.84135(16) 0.0585(11) Uani 1 1 d . . . . .
C017 C -0.0457(4) 0.8058(6) 0.73425(17) 0.0618(12) Uani 1 1 d . . . . .
C018 C 0.3195(4) 0.1344(5) 0.83455(16) 0.0623(11) Uani 1 1 d . . . . .
H018 H 0.392018 0.088923 0.840076 0.075 Uiso 1 1 calc R . . . .
C019 C 0.2888(4) 0.4106(5) 0.97584(16) 0.0613(11) Uani 1 1 d . . . . .
H019 H 0.317995 0.509212 0.974502 0.074 Uiso 1 1 calc R . . . .
C01A C 0.8446(4) 0.3019(7) 0.91718(17) 0.0725(14) Uani 1 1 d . . . . .
H01D H 0.867470 0.398393 0.928774 0.087 Uiso 1 1 calc R . . . .
C01B C 0.0592(4) 0.7347(6) 0.74809(16) 0.0633(12) Uani 1 1 d . . . . .
H01C H 0.075938 0.690315 0.778497 0.076 Uiso 1 1 calc R . . . .
C01C C 0.1947(4) 0.3836(6) 0.99984(17) 0.0686(13) Uani 1 1 d . . . . .
H01E H 0.159150 0.463891 1.013871 0.082 Uiso 1 1 calc R . . . .
C01D C 0.5565(4) 0.6365(5) 0.91529(15) 0.0640(12) Uani 1 1 d . . . . .
H01F H 0.594085 0.735442 0.919223 0.077 Uiso 1 1 calc R . . . .
H01H H 0.520474 0.617148 0.943947 0.077 Uiso 1 1 calc R . . . .
C01E C 0.2836(4) 0.4896(5) 0.51303(15) 0.0616(12) Uani 1 1 d . . . . .
C01F C 0.4408(5) 0.3191(5) 0.57530(17) 0.0679(13) Uani 1 1 d . . . . .
C01G C -0.0177(4) 0.6449(5) 0.55545(17) 0.0588(11) Uani 1 1 d . . . . .
H01G H -0.064339 0.696669 0.531007 0.071 Uiso 1 1 calc R . . . .
C01H C 0.4488(4) 0.4261(6) 0.76454(15) 0.0640(12) Uani 1 1 d . . . . .
H01J H 0.373312 0.462488 0.759672 0.077 Uiso 1 1 calc R . . . .
C01I C 0.5723(4) 0.8130(6) 0.59142(17) 0.0644(12) Uani 1 1 d . . . . .
H01I H 0.561916 0.871948 0.563459 0.077 Uiso 1 1 calc R . . . .
C01J C 0.6988(4) 0.1139(6) 0.89653(17) 0.0659(12) Uani 1 1 d . . . . .
H01K H 0.622255 0.082348 0.894271 0.079 Uiso 1 1 calc R . . . .
C01K C 0.2987(4) 0.1450(5) 0.95739(15) 0.0583(11) Uani 1 1 d . . . . .
H01Q H 0.334169 0.064732 0.943300 0.070 Uiso 1 1 calc R . . . .
C01L C 0.4004(5) 0.5272(5) 0.51838(16) 0.0644(12) Uani 1 1 d . . . . .
H01L H 0.425928 0.609479 0.501644 0.077 Uiso 1 1 calc R . . . .
C01M C 0.1925(4) 0.4149(5) 0.66094(15) 0.0571(11) Uani 1 1 d . . . . .
H01M H 0.271760 0.431826 0.666689 0.069 Uiso 1 1 calc R . . . .
C01N C 0.0261(5) 0.2759(6) 0.6769(2) 0.0786(15) Uani 1 1 d . . . . .
H01N H -0.006751 0.200443 0.694043 0.094 Uiso 1 1 calc R . . . .
C01O C 0.6968(4) 0.6623(6) 0.64740(19) 0.0711(13) Uani 1 1 d . . . . .
H01O H 0.768297 0.616960 0.657012 0.085 Uiso 1 1 calc R . . . .
C01P C 0.6087(4) 0.6453(6) 0.67449(17) 0.0721(14) Uani 1 1 d . . . . .
H01P H 0.620864 0.588974 0.702972 0.087 Uiso 1 1 calc R . . . .
C01Q C 0.5360(4) 0.5129(6) 0.79059(15) 0.0603(11) Uani 1 1 d . . . . .
C01R C 0.1445(5) 0.2999(6) 0.68503(19) 0.0748(14) Uani 1 1 d . . . . .
H01R H 0.191221 0.238256 0.706747 0.090 Uiso 1 1 calc R . . . .
C01S C 0.1548(4) 0.2371(6) 1.00264(16) 0.0627(12) Uani 1 1 d . . . . .
C01T C 0.4745(5) 0.2861(6) 0.74595(17) 0.0769(14) Uani 1 1 d . . . . .
H01T H 0.415865 0.228790 0.728597 0.092 Uiso 1 1 calc R . . . .
C01U C 0.9254(4) 0.2018(8) 0.90337(19) 0.0834(16) Uani 1 1 d . . . . .
H01U H 1.002481 0.231259 0.906069 0.100 Uiso 1 1 calc R . . . .
C01V C 0.3244(5) 0.2820(6) 0.56784(18) 0.0720(13) Uani 1 1 d . . . . .
H01V H 0.298787 0.198177 0.583890 0.086 Uiso 1 1 calc R . . . .
C01W C 0.1037(4) 0.2657(7) 0.81730(19) 0.0753(14) Uani 1 1 d . . . . .
H01W H 0.030629 0.309598 0.811171 0.090 Uiso 1 1 calc R . . . .
C01X C 0.2054(4) 0.1167(6) 0.98169(16) 0.0665(12) Uani 1 1 d . . . . .
H01X H 0.177335 0.017785 0.983852 0.080 Uiso 1 1 calc R . . . .
C01Y C 0.6483(5) 0.4604(8) 0.79634(18) 0.0805(16) Uani 1 1 d . . . . .
H01Y H 0.707407 0.518970 0.812885 0.097 Uiso 1 1 calc R . . . .
C01Z C 0.6780(4) 0.7467(6) 0.60611(19) 0.0720(14) Uani 1 1 d . . . . .
H01Z H 0.737518 0.759787 0.587589 0.086 Uiso 1 1 calc R . . . .
C020 C 0.1209(5) 0.1192(8) 0.8029(2) 0.0821(16) Uani 1 1 d . . . . .
H020 H 0.058830 0.063126 0.787555 0.098 Uiso 1 1 calc R . . . .
C021 C 0.2274(5) 0.0544(6) 0.81081(19) 0.0773(14) Uani 1 1 d . . . . .
H021 H 0.238083 -0.044597 0.800100 0.093 Uiso 1 1 calc R . . . .
C022 C 0.2458(5) 0.3658(6) 0.53731(17) 0.0684(13) Uani 1 1 d . . . . .
H022 H 0.167978 0.339517 0.533054 0.082 Uiso 1 1 calc R . . . .
C023 C 0.6724(6) 0.3194(9) 0.7772(2) 0.093(2) Uani 1 1 d . . . . .
H023 H 0.748257 0.284247 0.780977 0.112 Uiso 1 1 calc R . . . .
C024 C 0.5239(5) 0.2346(7) 0.6116(2) 0.0915(17) Uani 1 1 d . . . . .
H02A H 0.595690 0.220804 0.599057 0.137 Uiso 1 1 calc GR . . . .
H02B H 0.492219 0.136556 0.617835 0.137 Uiso 1 1 calc GR . . . .
H02C H 0.537216 0.292277 0.641049 0.137 Uiso 1 1 calc GR . . . .
C025 C 0.7801(5) 0.0164(7) 0.8827(2) 0.0788(14) Uani 1 1 d . . . . .
H025 H 0.758135 -0.080434 0.871104 0.095 Uiso 1 1 calc R . . . .
C026 C 0.5854(7) 0.2300(8) 0.7526(2) 0.0933(19) Uani 1 1 d . . . . .
C027 C 0.8935(5) 0.0607(8) 0.8858(2) 0.0872(17) Uani 1 1 d . . . . .
H027 H 0.948165 -0.005320 0.876073 0.105 Uiso 1 1 calc R . . . .
C028 C 0.6139(9) 0.0751(10) 0.7340(3) 0.151(4) Uani 1 1 d . . . . .
H02D H 0.553066 0.004587 0.738086 0.227 Uiso 1 1 calc GR . . . .
H02E H 0.685177 0.039290 0.751590 0.227 Uiso 1 1 calc GR . . . .
H02F H 0.621513 0.082610 0.700266 0.227 Uiso 1 1 calc GR . . . .

loop_
_atom_site_aniso_label
_atom_site_aniso_U_11
_atom_site_aniso_U_22
_atom_site_aniso_U_33
_atom_site_aniso_U_23
_atom_site_aniso_U_13
_atom_site_aniso_U_12
S01 0.0792(8) 0.0819(8) 0.0399(5) -0.0037(5) -0.0019(5) 0.0057(6)
S02 0.0821(8) 0.0559(6) 0.0548(6) 0.0112(5) 0.0007(5) -0.0126(6)
Cl03 0.0701(8) 0.1278(12) 0.0963(10) 0.0148(9) 0.0342(7) -0.0046(8)
Cl04 0.0841(10) 0.1417(14) 0.0907(10) -0.0194(10) 0.0464(8) -0.0043(9)
N005 0.0427(18) 0.0439(18) 0.0470(17) -0.0075(13) 0.0076(14) -0.0001(14)
O006 0.0615(19) 0.0556(18) 0.080(2) -0.0236(16) 0.0163(16) -0.0098(14)
O007 0.066(2) 0.108(3) 0.0489(18) 0.0249(17) 0.0068(15) 0.0048(18)
N008 0.057(2) 0.049(2) 0.053(2) 0.0007(15) 0.0033(16) -0.0012(16)
N009 0.050(2) 0.062(2) 0.0386(16) 0.0062(14) 0.0059(15) -0.0024(16)
N00A 0.058(2) 0.060(2) 0.0436(18) 0.0061(15) -0.0028(16) 0.0031(17)
N00B 0.068(2) 0.052(2) 0.0485(18) -0.0009(15) -0.0021(16) -0.0085(17)
O00C 0.094(3) 0.104(3) 0.060(2) -0.0267(19) -0.0175(18) -0.009(2)
N00D 0.0447(19) 0.054(2) 0.0454(17) 0.0006(14) -0.0030(14) 0.0016(15)
O00E 0.101(3) 0.071(2) 0.067(2) 0.0185(17) -0.0083(19) 0.0156(19)
O00F 0.103(3) 0.112(3) 0.0472(17) 0.0183(19) 0.0122(17) 0.018(2)
C00G 0.044(2) 0.045(2) 0.050(2) -0.0036(18) 0.0053(17) -0.0010(17)
O00H 0.111(3) 0.083(2) 0.086(3) 0.012(2) 0.003(2) -0.051(2)
C00I 0.043(2) 0.044(2) 0.049(2) -0.0005(16) 0.0051(17) -0.0007(16)
N00J 0.056(2) 0.081(3) 0.074(3) 0.005(2) 0.007(2) 0.002(2)
C00K 0.041(2) 0.045(2) 0.048(2) -0.0116(17) 0.0068(16) 0.0014(17)
C00L 0.054(3) 0.058(2) 0.040(2) 0.0065(17) 0.0043(17) -0.0077(19)
C00M 0.053(2) 0.059(2) 0.039(2) 0.0073(18) 0.0032(17) -0.0020(19)
C00N 0.043(2) 0.047(2) 0.0395(18) -0.0052(16) 0.0031(15) 0.0035(16)
C00O 0.050(2) 0.052(2) 0.053(2) 0.0078(18) 0.0059(19) -0.0003(18)
C00P 0.051(2) 0.044(2) 0.047(2) -0.0072(17) 0.0059(18) 0.0006(17)
C00Q 0.053(3) 0.075(3) 0.041(2) 0.0033(19) 0.0007(18) -0.003(2)
N00R 0.050(2) 0.067(2) 0.077(3) -0.001(2) 0.0012(19) -0.0019(19)
C00S 0.055(3) 0.065(3) 0.043(2) 0.0042(19) 0.0032(18) 0.000(2)
C00T 0.041(2) 0.050(2) 0.046(2) -0.0005(17) 0.0066(16) -0.0054(17)
C00U 0.054(3) 0.051(2) 0.062(3) -0.0078(19) 0.005(2) -0.0058(19)
C00V 0.051(2) 0.048(2) 0.062(3) -0.0053(19) 0.007(2) 0.0030(18)
C00W 0.050(2) 0.071(3) 0.039(2) 0.0047(19) 0.0006(18) -0.006(2)
C00X 0.056(2) 0.048(2) 0.0386(19) 0.0039(16) 0.0060(17) -0.0043(18)
C00Y 0.050(2) 0.064(3) 0.046(2) -0.0085(18) 0.0037(18) 0.0060(19)
C00Z 0.042(2) 0.064(3) 0.081(3) -0.014(2) 0.012(2) 0.005(2)
C010 0.058(3) 0.058(3) 0.056(2) 0.014(2) -0.002(2) 0.003(2)
C011 0.073(3) 0.064(3) 0.060(3) 0.000(2) 0.007(2) 0.013(3)
C012 0.064(3) 0.061(3) 0.083(3) -0.008(3) 0.014(3) -0.019(2)
C013 0.052(3) 0.077(3) 0.050(2) 0.009(2) 0.0076(19) 0.002(2)
C014 0.076(3) 0.067(3) 0.056(3) -0.010(2) 0.016(2) 0.011(2)
C015 0.061(3) 0.073(3) 0.041(2) 0.003(2) -0.0025(19) -0.013(2)
C016 0.058(3) 0.065(3) 0.052(2) 0.005(2) 0.007(2) -0.005(2)
C017 0.052(3) 0.070(3) 0.066(3) -0.022(2) 0.018(2) -0.006(2)
C018 0.070(3) 0.061(3) 0.055(2) 0.000(2) 0.005(2) -0.011(2)
C019 0.074(3) 0.059(3) 0.054(2) -0.003(2) 0.019(2) -0.005(2)
C01A 0.051(3) 0.106(4) 0.059(3) -0.013(3) 0.005(2) -0.018(3)
C01B 0.074(3) 0.069(3) 0.048(2) -0.008(2) 0.013(2) 0.000(2)
C01C 0.070(3) 0.077(3) 0.060(3) 0.001(2) 0.016(2) 0.007(3)
C01D 0.081(3) 0.062(3) 0.047(2) -0.006(2) 0.000(2) -0.016(2)
C01E 0.073(3) 0.064(3) 0.048(2) -0.014(2) 0.009(2) 0.007(2)
C01F 0.097(4) 0.053(3) 0.054(3) -0.009(2) 0.013(2) 0.018(3)
C01G 0.051(3) 0.057(3) 0.064(3) -0.006(2) -0.008(2) 0.007(2)
C01H 0.075(3) 0.073(3) 0.045(2) 0.007(2) 0.010(2) -0.001(2)
C01I 0.053(3) 0.082(3) 0.061(3) 0.019(2) 0.016(2) 0.002(2)
C01J 0.054(3) 0.078(3) 0.067(3) 0.000(2) 0.010(2) -0.006(2)
C01K 0.064(3) 0.060(3) 0.052(2) 0.0056(19) 0.012(2) -0.001(2)
C01L 0.090(4) 0.061(3) 0.045(2) -0.004(2) 0.018(2) 0.011(2)
C01M 0.065(3) 0.054(3) 0.051(2) 0.0011(19) 0.008(2) 0.004(2)
C01N 0.095(4) 0.054(3) 0.088(4) 0.010(3) 0.020(3) -0.014(3)
C01O 0.045(3) 0.087(4) 0.079(3) 0.008(3) 0.001(2) 0.003(2)
C01P 0.058(3) 0.097(4) 0.060(3) 0.023(3) 0.003(2) 0.003(3)
C01Q 0.068(3) 0.071(3) 0.041(2) 0.016(2) 0.005(2) -0.002(2)
C01R 0.096(4) 0.057(3) 0.071(3) 0.014(2) 0.014(3) 0.007(3)
C01S 0.050(3) 0.087(4) 0.051(2) 0.009(2) 0.009(2) 0.001(2)
C01T 0.109(4) 0.071(3) 0.052(3) 0.002(2) 0.015(3) -0.001(3)
C01U 0.053(3) 0.128(5) 0.070(3) -0.012(3) 0.009(2) -0.006(3)
C01V 0.102(4) 0.048(3) 0.067(3) -0.005(2) 0.017(3) 0.006(3)
C01W 0.057(3) 0.096(4) 0.071(3) 0.010(3) 0.003(2) -0.012(3)
C01X 0.065(3) 0.076(3) 0.058(3) 0.013(2) 0.009(2) -0.009(2)
C01Y 0.069(4) 0.119(5) 0.052(3) 0.019(3) 0.003(2) 0.001(3)
C01Z 0.046(3) 0.096(4) 0.076(3) 0.011(3) 0.016(2) 0.003(2)
C020 0.074(4) 0.091(4) 0.077(3) 0.002(3) -0.002(3) -0.031(3)
C021 0.089(4) 0.069(3) 0.071(3) -0.008(3) 0.003(3) -0.021(3)
C022 0.087(4) 0.059(3) 0.060(3) -0.017(2) 0.011(2) -0.001(3)
C023 0.089(4) 0.127(6) 0.063(3) 0.014(4) 0.011(3) 0.043(4)
C024 0.113(4) 0.087(4) 0.073(3) 0.004(3) 0.007(3) 0.038(3)
C025 0.077(4) 0.082(4) 0.077(3) -0.012(3) 0.010(3) -0.001(3)
C026 0.132(6) 0.094(4) 0.054(3) 0.015(3) 0.016(3) 0.040(4)
C027 0.066(4) 0.123(5) 0.074(3) -0.013(3) 0.014(3) 0.011(3)
C028 0.256(10) 0.105(6) 0.097(5) 0.016(4) 0.037(6) 0.079(6)

loop_
_atom_type_symbol
_atom_type_description
_atom_type_scat_dispersion_real
_atom_type_scat_dispersion_imag
_atom_type_scat_source
C C 0.0181 0.0091 'International Tables Vol C Tables 4.2.6.8 and 6.1.1.4'
H H 0.0000 0.0000 'International Tables Vol C Tables 4.2.6.8 and 6.1.1.4'
Cl Cl 0.3639 0.7018 'International Tables Vol C Tables 4.2.6.8 and 6.1.1.4'
N N 0.0311 0.0180 'International Tables Vol C Tables 4.2.6.8 and 6.1.1.4'
O O 0.0492 0.0322 'International Tables Vol C Tables 4.2.6.8 and 6.1.1.4'
S S 0.3331 0.5567 'International Tables Vol C Tables 4.2.6.8 and 6.1.1.4'

loop_
_geom_angle_atom_site_label_1
_geom_angle_atom_site_label_2
_geom_angle_atom_site_label_3
_geom_angle
_geom_angle_site_symmetry_1
_geom_angle_site_symmetry_3
_geom_angle_publ_flag
N00A S01 C01E 107.39(18) . . ?
O00C S01 N00A 105.6(2) . . ?
O00C S01 C01E 107.4(2) . . ?
O00F S01 N00A 104.9(2) . . ?
O00F S01 O00C 121.2(2) . . ?
O00F S01 C01E 109.6(2) . . ?
N00B S02 C01Q 108.44(19) . . ?
O00E S02 N00B 105.6(2) . . ?
O00E S02 C01Q 107.1(2) . . ?
O00H S02 N00B 104.5(2) . . ?
O00H S02 O00E 120.9(2) . . ?
O00H S02 C01Q 109.7(3) . . ?
C00G N005 C00K 119.2(3) . . ?
C00G N005 C00N 122.9(3) . . ?
C00K N005 C00N 117.8(3) . . ?
N00B N008 C00X 121.2(3) . . ?
C011 N008 N00B 116.8(4) . . ?
C011 N008 C00X 121.9(4) . . ?
C00M N009 C00X 118.2(3) . . ?
C00S N009 C00M 118.9(3) . . ?
C00S N009 C00X 122.9(3) . . ?
N00D N00A S01 112.7(3) . . ?
N00D N00A C010 116.9(3) . . ?
C010 N00A S01 120.4(3) . . ?
N008 N00B S02 112.3(2) . . ?
N008 N00B C01D 116.2(3) . . ?
C01D N00B S02 120.5(3) . . ?
N00A N00D C00N 122.0(3) . . ?
C01G N00D N00A 116.7(3) . . ?
C01G N00D C00N 120.8(3) . . ?
N005 C00G C00I 117.5(3) . . ?
O006 C00G N005 122.9(3) . . ?
O006 C00G C00I 119.6(3) . . ?
C00O C00I C00G 120.6(4) . . ?
C00O C00I C00T 123.2(4) . . ?
C00T C00I C00G 116.2(3) . . ?
C011 N00J C016 116.2(4) . . ?
C00V C00K N005 120.0(4) . . ?
C00Y C00K N005 119.6(3) . . ?
C00Y C00K C00V 120.3(4) . . ?
C016 C00L C00X 119.7(4) . . ?
C018 C00L C00X 120.8(4) . . ?
C018 C00L C016 119.6(4) . . ?
C019 C00M N009 119.9(4) . . ?
C019 C00M C01K 120.2(4) . . ?
C01K C00M N009 119.9(4) . . ?
N005 C00N C00P 111.9(3) . . ?
N00D C00N N005 112.9(3) . . ?
N00D C00N C00P 107.2(3) . . ?
C00I C00O C010 126.2(4) . . ?
C00U C00P C00N 119.4(4) . . ?
C01M C00P C00N 120.4(4) . . ?
C01M C00P C00U 120.2(4) . . ?
C01A C00Q C00W 120.9(4) . . ?
C01J C00Q C00W 120.8(4) . . ?
C01J C00Q C01A 118.0(5) . . ?
C01G N00R C00U 115.9(4) . . ?
O007 C00S N009 122.2(4) . . ?
O007 C00S C00W 119.8(4) . . ?
N009 C00S C00W 117.9(3) . . ?
C013 C00T C00I 120.9(3) . . ?
C013 C00T C01I 117.2(4) . . ?
C01I C00T C00I 121.6(4) . . ?
C00P C00U N00R 122.9(4) . . ?
C00P C00U C012 119.2(4) . . ?
C012 C00U N00R 117.9(4) . . ?
C00K C00V C00Z 119.3(4) . . ?
C00Q C00W C00S 117.0(4) . . ?
C015 C00W C00Q 121.5(4) . . ?
C015 C00W C00S 121.4(4) . . ?
N008 C00X N009 112.8(3) . . ?
N008 C00X C00L 108.0(3) . . ?
N009 C00X C00L 111.9(3) . . ?
C00K C00Y C01B 120.5(4) . . ?
C017 C00Z C00V 119.6(4) . . ?
N00A C010 C00O 113.1(3) . . ?
N00J C011 N008 124.7(5) . . ?
C01N C012 C00U 119.9(5) . . ?
C00T C013 C01P 121.0(4) . . ?
C01L C014 C01F 121.2(5) . . ?
C00W C015 C01D 126.6(4) . . ?
N00J C016 C01W 117.9(5) . . ?
C00L C016 N00J 122.9(4) . . ?
C00L C016 C01W 119.1(5) . . ?
C00Z C017 Cl04 119.8(4) . . ?
C00Z C017 C01B 121.3(4) . . ?
C01B C017 Cl04 118.8(4) . . ?
C021 C018 C00L 120.3(5) . . ?
C00M C019 C01C 120.3(4) . . ?
C01U C01A C00Q 120.3(5) . . ?
C00Y C01B C017 118.8(4) . . ?
C01S C01C C019 119.1(5) . . ?
C015 C01D N00B 113.8(4) . . ?
C01L C01E S01 119.8(4) . . ?
C022 C01E S01 119.4(4) . . ?
C022 C01E C01L 120.5(5) . . ?
C014 C01F C024 120.8(5) . . ?
C01V C01F C014 118.1(5) . . ?
C01V C01F C024 121.1(5) . . ?
N00R C01G N00D 125.5(4) . . ?
C01T C01H C01Q 119.9(5) . . ?
C01Z C01I C00T 121.1(4) . . ?
C025 C01J C00Q 120.9(5) . . ?
C00M C01K C01X 119.9(4) . . ?
C014 C01L C01E 119.1(5) . . ?
C01R C01M C00P 120.4(5) . . ?
C012 C01N C01R 120.6(5) . . ?
C01Z C01O C01P 118.8(4) . . ?
C01O C01P C013 120.8(4) . . ?
C01H C01Q S02 118.7(4) . . ?
C01Y C01Q S02 121.5(4) . . ?
C01Y C01Q C01H 119.7(5) . . ?
C01M C01R C01N 119.8(5) . . ?
C01C C01S Cl03 119.6(4) . . ?
C01C C01S C01X 121.4(4) . . ?
C01X C01S Cl03 119.0(4) . . ?
C026 C01T C01H 121.1(6) . . ?
C027 C01U C01A 120.7(5) . . ?
C022 C01V C01F 121.7(5) . . ?
C020 C01W C016 119.8(5) . . ?
C01S C01X C01K 119.1(5) . . ?
C01Q C01Y C023 119.5(6) . . ?
C01O C01Z C01I 120.9(4) . . ?
C021 C020 C01W 120.9(5) . . ?
C020 C021 C018 120.3(5) . . ?
C01V C022 C01E 119.4(5) . . ?
C026 C023 C01Y 121.1(5) . . ?
C01J C025 C027 120.5(6) . . ?
C01T C026 C023 118.6(6) . . ?
C01T C026 C028 121.6(8) . . ?
C023 C026 C028 119.8(7) . . ?
C01U C027 C025 119.6(6) . . ?

loop_
_geom_bond_atom_site_label_1
_geom_bond_atom_site_label_2
_geom_bond_distance
_geom_bond_site_symmetry_2
_geom_bond_publ_flag
S01 N00A 1.675(4) . ?
S01 O00C 1.430(4) . ?
S01 O00F 1.427(4) . ?
S01 C01E 1.761(5) . ?
S02 N00B 1.677(4) . ?
S02 O00E 1.421(4) . ?
S02 O00H 1.421(3) . ?
S02 C01Q 1.752(5) . ?
Cl03 C01S 1.736(5) . ?
Cl04 C017 1.734(4) . ?
N005 C00G 1.359(5) . ?
N005 C00K 1.444(5) . ?
N005 C00N 1.478(5) . ?
O006 C00G 1.222(5) . ?
O007 C00S 1.218(5) . ?
N008 N00B 1.405(5) . ?
N008 C00X 1.448(5) . ?
N008 C011 1.372(6) . ?
N009 C00M 1.447(5) . ?
N009 C00S 1.368(5) . ?
N009 C00X 1.477(5) . ?
N00A N00D 1.393(4) . ?
N00A C010 1.485(6) . ?
N00B C01D 1.493(5) . ?
N00D C00N 1.459(4) . ?
N00D C01G 1.376(5) . ?
C00G C00I 1.511(5) . ?
C00I C00O 1.330(5) . ?
C00I C00T 1.477(5) . ?
N00J C011 1.278(6) . ?
N00J C016 1.403(6) . ?
C00K C00V 1.380(5) . ?
C00K C00Y 1.374(6) . ?
C00L C00X 1.499(6) . ?
C00L C016 1.387(6) . ?
C00L C018 1.382(6) . ?
C00M C019 1.370(6) . ?
C00M C01K 1.383(6) . ?
C00N C00P 1.504(5) . ?
C00O C010 1.505(6) . ?
C00P C00U 1.388(6) . ?
C00P C01M 1.382(6) . ?
C00Q C00W 1.485(6) . ?
C00Q C01A 1.390(6) . ?
C00Q C01J 1.387(7) . ?
N00R C00U 1.411(6) . ?
N00R C01G 1.268(6) . ?
C00S C00W 1.506(6) . ?
C00T C013 1.379(6) . ?
C00T C01I 1.391(5) . ?
C00U C012 1.401(6) . ?
C00V C00Z 1.390(6) . ?
C00W C015 1.330(7) . ?
C00Y C01B 1.376(6) . ?
C00Z C017 1.364(7) . ?
C012 C01N 1.371(7) . ?
C013 C01P 1.383(6) . ?
C014 C01F 1.395(7) . ?
C014 C01L 1.383(7) . ?
C015 C01D 1.488(7) . ?
C016 C01W 1.404(7) . ?
C017 C01B 1.382(7) . ?
C018 C021 1.375(6) . ?
C019 C01C 1.386(6) . ?
C01A C01U 1.381(8) . ?
C01C C01S 1.370(7) . ?
C01E C01L 1.393(7) . ?
C01E C022 1.382(7) . ?
C01F C01V 1.386(7) . ?
C01F C024 1.498(7) . ?
C01H C01Q 1.392(7) . ?
C01H C01T 1.379(7) . ?
C01I C01Z 1.375(6) . ?
C01J C025 1.372(7) . ?
C01K C01X 1.385(6) . ?
C01M C01R 1.373(7) . ?
C01N C01R 1.388(8) . ?
C01O C01P 1.368(6) . ?
C01O C01Z 1.362(7) . ?
C01Q C01Y 1.379(7) . ?
C01S C01X 1.378(7) . ?
C01T C026 1.374(8) . ?
C01U C027 1.361(9) . ?
C01V C022 1.376(7) . ?
C01W C020 1.366(8) . ?
C01Y C023 1.389(9) . ?
C020 C021 1.358(8) . ?
C023 C026 1.387(9) . ?
C025 C027 1.372(8) . ?
C026 C028 1.505(10) . ?
